data_7229254
loop_
_publ_author_name
'Gu, Lei'
'Zhang, Han-Zhong'
'Jiang, Wen-Hong'
'Hou, Guang-Feng'
'Yu, Ying-Hui'
'Ma, Dong-Sheng'

_publ_section_title
;
 A pair of novel Zn(ii) enantiomeric coordination polymers based on a
 chiral multicarboxylate ligand: synthesis, crystal structures and
 molecular recognition properties
;
_journal_issue 72
_journal_name_full 'RSC Adv.'
_journal_page_first 45862
_journal_paper_doi 10.1039/C7RA08433A
_journal_volume 7
_journal_year 2017
_chemical_absolute_configuration rm
_chemical_formula_moiety 'C24 H24 O18 Zn4, 2(H2 O)'
_chemical_formula_sum 'C24 H28 O20 Zn4'
_chemical_formula_weight 897.94
_space_group_IT_number 1
_symmetry_cell_setting triclinic
_symmetry_space_group_name_Hall 'P 1'
_symmetry_space_group_name_H-M 'P 1'
_atom_sites_solution_hydrogens geom
_atom_sites_solution_primary direct
_atom_sites_solution_secondary difmap
_audit_block_doi 10.5517/ccdc.csd.cc1pjwfj
_audit_creation_method SHELXL-97
_audit_update_record
;
2017-07-28 deposited with the CCDC.
2017-09-22 downloaded from the CCDC.
;
_cell_angle_alpha 105.0820(10)
_cell_angle_beta 108.5090(10)
_cell_angle_gamma 95.9140(10)
_cell_formula_units_Z 1
_cell_length_a 8.1097(3)
_cell_length_b 9.5040(4)
_cell_length_c 10.9547(4)
_cell_measurement_reflns_used 7105
_cell_measurement_temperature 293(2)
_cell_measurement_theta_max 28.3155
_cell_measurement_theta_min 3.1575
_cell_volume 757.02(5)
_computing_cell_refinement 'Bruker SMART'
_computing_data_collection 'Bruker SMART'
_computing_data_reduction 'Bruker SAINT'
_computing_molecular_graphics 'Bruker SHELXTL'
_computing_publication_material 'Bruker SHELXTL'
_computing_structure_refinement 'SHELXL-97 (Sheldrick, 1997)'
_computing_structure_solution 'SHELXS-97 (Sheldrick, 1990)'
_diffrn_ambient_temperature 293(2)
_diffrn_measured_fraction_theta_full 0.998
_diffrn_measured_fraction_theta_max 0.998
_diffrn_measurement_device_type 'CCD area detector'
_diffrn_measurement_method 'phi and omega scans'
_diffrn_radiation_monochromator graphite
_diffrn_radiation_source 'fine-focus sealed tube'
_diffrn_radiation_type MoK\a
_diffrn_radiation_wavelength 0.71073
_diffrn_reflns_av_R_equivalents 0.0299
_diffrn_reflns_av_sigmaI/netI 0.0422
_diffrn_reflns_limit_h_max 9
_diffrn_reflns_limit_h_min -9
_diffrn_reflns_limit_k_max 11
_diffrn_reflns_limit_k_min -11
_diffrn_reflns_limit_l_max 13
_diffrn_reflns_limit_l_min -13
_diffrn_reflns_number 13709
_diffrn_reflns_theta_full 25.00
_diffrn_reflns_theta_max 25.00
_diffrn_reflns_theta_min 3.16
_diffrn_standards_decay_% 0
_diffrn_standards_interval_count 0
_diffrn_standards_interval_time 0
_diffrn_standards_number 0
_exptl_absorpt_coefficient_mu 3.221
_exptl_absorpt_correction_T_max 0.5948
_exptl_absorpt_correction_T_min 0.5651
_exptl_absorpt_correction_type multi-scan
_exptl_absorpt_process_details 'ABSCOR (Higashi, 1995)'
_exptl_crystal_colour colorless
_exptl_crystal_density_diffrn 1.970
_exptl_crystal_description block
_exptl_crystal_F_000 452
_exptl_crystal_size_max 0.20
_exptl_crystal_size_mid 0.19
_exptl_crystal_size_min 0.18
_refine_diff_density_max 0.523
_refine_diff_density_min -0.290
_refine_diff_density_rms 0.069
_refine_ls_abs_structure_details 'Flack H D (1983), Acta Cryst. A39, 876-881'
_refine_ls_abs_structure_Flack -0.01(2)
_refine_ls_extinction_method none
_refine_ls_goodness_of_fit_ref 1.018
_refine_ls_hydrogen_treatment mixed
_refine_ls_matrix_type full
_refine_ls_number_parameters 456
_refine_ls_number_reflns 5278
_refine_ls_number_restraints 29
_refine_ls_restrained_S_all 1.017
_refine_ls_R_factor_all 0.0379
_refine_ls_R_factor_gt 0.0267
_refine_ls_shift/su_max 0.001
_refine_ls_shift/su_mean 0.000
_refine_ls_structure_factor_coef Fsqd
_refine_ls_weighting_details 'calc w=1/[\s^2^(Fo^2^)+(0.0268P)^2^+0.1145P] where P=(Fo^2^+2Fc^2^)/3'
_refine_ls_weighting_scheme calc
_refine_ls_wR_factor_gt 0.0554
_refine_ls_wR_factor_ref 0.0598
_reflns_number_gt 4450
_reflns_number_total 5278
_reflns_threshold_expression >2sigma(I)
_cod_data_source_file c7ra08433a2.cif
_cod_data_source_block a
_cod_depositor_comments
;
The following automatic conversions were performed:

'_symmetry_cell_setting' value 'Triclinic' changed to 'triclinic'
according to
/home/data/users/saulius/crontab/automatic-downloads/rss-feeds/RSC/lib/dictionaries/cif_core.dic
dictionary named 'cif_core.dic' version 2.4.2 from 2011-04-26.

Automatic conversion script
Id: cif_fix_values 4973 2017-02-22 13:04:09Z antanas 
;
_cod_original_sg_symbol_H-M P1
_cod_database_code 7229254

loop_
_symmetry_equiv_pos_as_xyz
'x, y, z'

loop_
_atom_site_label
_atom_site_type_symbol
_atom_site_fract_x
_atom_site_fract_y
_atom_site_fract_z
_atom_site_U_iso_or_equiv
_atom_site_adp_type
_atom_site_occupancy
_atom_site_symmetry_multiplicity
_atom_site_calc_flag
_atom_site_refinement_flags
C1 C 0.7581(11) 0.2682(11) 0.9848(8) 0.0169(19) Uani 1 1 d .
C2 C 0.6886(11) 0.3188(10) 1.0986(7) 0.0140(19) Uani 1 1 d .
C3 C 0.7710(10) 0.2942(10) 1.2235(7) 0.0175(19) Uani 1 1 d .
H3 H 0.8720 0.2530 1.2364 0.021 Uiso 1 1 calc R
C4 C 0.7061(10) 0.3292(10) 1.3259(8) 0.0138(18) Uani 1 1 d U
C5 C 0.5541(10) 0.3992(10) 1.3023(8) 0.0140(18) Uani 1 1 d .
H5 H 0.5060 0.4234 1.3698 0.017 Uiso 1 1 calc R
C6 C 0.4762(11) 0.4322(10) 1.1827(7) 0.0144(19) Uani 1 1 d .
C7 C 0.5507(10) 0.3868(11) 1.0821(8) 0.021(2) Uani 1 1 d .
H7 H 0.5011 0.4052 1.0002 0.025 Uiso 1 1 calc R
C8 C 0.7694(11) 0.2868(10) 1.4504(8) 0.015(2) Uani 1 1 d .
C9 C 0.3217(12) 0.5003(12) 1.1617(8) 0.031(2) Uani 1 1 d .
H9A H 0.2431 0.4588 1.1999 0.037 Uiso 1 1 calc R
H9B H 0.3591 0.6063 1.2087 0.037 Uiso 1 1 calc R
C10 C 0.1608(7) 0.5979(7) 0.9819(6) 0.0255(13) Uani 1 1 d .
H10 H 0.1717 0.6795 1.0618 0.031 Uiso 1 1 calc R
C11 C 0.2675(8) 0.6497(7) 0.9022(6) 0.0486(16) Uani 1 1 d .
H11A H 0.2596 0.5673 0.8267 0.073 Uiso 1 1 calc R
H11B H 0.3895 0.6872 0.9604 0.073 Uiso 1 1 calc R
H11C H 0.2197 0.7270 0.8699 0.073 Uiso 1 1 calc R
C12 C -0.0291(12) 0.5426(12) 0.8902(9) 0.028(2) Uani 1 1 d .
C13 C -0.6771(11) 0.0792(11) 0.4799(8) 0.0176(19) Uani 1 1 d U
C14 C -0.6197(11) 0.0290(10) 0.3641(8) 0.018(2) Uani 1 1 d .
C15 C -0.6970(11) 0.0590(10) 0.2444(8) 0.0166(19) Uani 1 1 d .
H15 H -0.7951 0.1040 0.2303 0.020 Uiso 1 1 calc R
C16 C -0.6209(10) 0.0187(11) 0.1443(8) 0.019(2) Uani 1 1 d .
C17 C -0.4797(11) -0.0441(11) 0.1607(8) 0.021(2) Uani 1 1 d .
H17 H -0.4304 -0.0644 0.0937 0.026 Uiso 1 1 calc R
C18 C -0.4070(11) -0.0791(11) 0.2797(8) 0.020(2) Uani 1 1 d .
C19 C -0.4702(11) -0.0437(10) 0.3822(8) 0.018(2) Uani 1 1 d .
H19 H -0.4185 -0.0658 0.4620 0.022 Uiso 1 1 calc R
C20 C -0.6948(11) 0.0610(11) 0.0133(8) 0.020(2) Uani 1 1 d .
C21 C -0.2559(11) -0.1686(11) 0.2857(8) 0.022(2) Uani 1 1 d U
H21A H -0.3070 -0.2743 0.2483 0.027 Uiso 1 1 calc R
H21B H -0.1906 -0.1432 0.2314 0.027 Uiso 1 1 calc R
C22 C -0.0398(7) -0.2539(7) 0.4339(6) 0.0272(13) Uani 1 1 d .
H22 H -0.1193 -0.3396 0.4326 0.033 Uiso 1 1 calc R
C23 C 0.0364(7) -0.3058(6) 0.3244(5) 0.0385(14) Uani 1 1 d .
H23A H 0.1041 -0.2216 0.3169 0.058 Uiso 1 1 calc R
H23B H -0.0586 -0.3553 0.2396 0.058 Uiso 1 1 calc R
H23C H 0.1120 -0.3736 0.3473 0.058 Uiso 1 1 calc R
C24 C 0.1148(12) -0.1988(12) 0.5734(9) 0.025(2) Uani 1 1 d .
O19 O 0.8218(9) 0.9181(9) 0.9733(9) 0.055(2) Uani 1 1 d D
O1 O 0.6415(8) 0.2296(7) 0.8656(5) 0.0199(14) Uani 1 1 d .
O2 O 0.9183(8) 0.2681(8) 1.0127(6) 0.0237(15) Uani 1 1 d .
O3 O 0.9069(8) 0.2344(8) 1.4711(6) 0.0232(15) Uani 1 1 d .
O4 O 0.6808(8) 0.3092(8) 1.5269(6) 0.0266(16) Uani 1 1 d .
O5 O 0.2263(7) 0.4767(7) 1.0203(5) 0.0224(13) Uani 1 1 d .
O6 O -0.0729(7) 0.4059(7) 0.8155(6) 0.0190(14) Uani 1 1 d .
O7 O -0.1372(9) 0.6284(9) 0.8873(7) 0.062(2) Uani 1 1 d .
O8 O -0.5642(8) 0.1089(8) 0.6004(5) 0.0232(15) Uani 1 1 d .
O9 O -0.8370(8) 0.0847(9) 0.4548(6) 0.0254(16) Uani 1 1 d .
O10 O -0.8309(8) 0.1200(8) -0.0034(6) 0.0272(16) Uani 1 1 d .
O11 O -0.6079(8) 0.0398(8) -0.0611(5) 0.0234(15) Uani 1 1 d .
O12 O -0.1392(8) -0.1362(7) 0.4206(6) 0.0238(13) Uani 1 1 d .
O13 O 0.1366(8) -0.0655(8) 0.6431(6) 0.0242(15) Uani 1 1 d .
O14 O 0.2022(10) -0.2886(8) 0.6057(6) 0.0450(16) Uani 1 1 d .
O15 O -0.1384(8) 0.1132(7) 0.6983(6) 0.0167(14) Uani 1 1 d .
O16 O 0.2157(8) 0.2298(8) 0.7616(6) 0.0180(14) Uani 1 1 d .
O17 O 0.5299(10) -0.0967(9) 0.7407(7) 0.0396(19) Uani 1 1 d D
H17A H 0.6150 -0.0839 0.8102 0.059 Uiso 1 1 calc RD
O18 O -0.4622(9) 0.4318(9) 0.7260(6) 0.0358(18) Uani 1 1 d D
H18B H -0.4908 0.4617 0.6599 0.054 Uiso 1 1 calc RD
Zn1 Zn 0.06271(9) 0.24342(9) 0.88030(7) 0.0174(2) Uani 1 1 d .
Zn2 Zn -0.31281(9) 0.25890(9) 0.69292(6) 0.0184(3) Uani 1 1 d .
Zn3 Zn 0.01103(9) 0.09895(9) 0.57804(7) 0.0183(3) Uani 1 1 d .
Zn4 Zn 0.38568(9) 0.08298(9) 0.77047(6) 0.0178(3) Uani 1 1 d .
H17B H 0.443(5) -0.171(4) 0.717(5) 0.027 Uiso 1 1 d D
H18A H -0.526(5) 0.461(5) 0.769(4) 0.027 Uiso 1 1 d D
H15A H -0.167(10) 0.045(9) 0.700(8) 0.027 Uiso 1 1 d .
H16A H 0.272(9) 0.312(9) 0.765(7) 0.027 Uiso 1 1 d .
O20 O 0.2566(11) 0.4274(11) 0.4997(9) 0.061(2) Uiso 1 1 d D
H19B H 0.866(14) 0.922(14) 0.913(8) 0.091 Uiso 1 1 d D
H19A H 0.917(7) 0.983(7) 0.995(8) 0.091 Uiso 1 1 d D
H20B H 0.220(9) 0.510(5) 0.508(8) 0.091 Uiso 1 1 d D
H20A H 0.228(13) 0.440(13) 0.569(6) 0.091 Uiso 1 1 d D

loop_
_atom_site_aniso_label
_atom_site_aniso_U_11
_atom_site_aniso_U_22
_atom_site_aniso_U_33
_atom_site_aniso_U_23
_atom_site_aniso_U_13
_atom_site_aniso_U_12
C1 0.022(3) 0.022(3) 0.013(3) 0.011(2) 0.008(2) 0.007(2)
C2 0.017(4) 0.020(6) 0.007(4) 0.003(4) 0.008(3) 0.005(4)
C3 0.011(4) 0.023(5) 0.018(4) 0.009(4) 0.001(3) 0.007(4)
C4 0.014(2) 0.014(2) 0.014(2) 0.0033(11) 0.0055(11) 0.0032(10)
C5 0.009(4) 0.020(5) 0.017(4) 0.007(4) 0.007(3) 0.007(3)
C6 0.018(4) 0.018(5) 0.006(4) 0.002(3) 0.003(3) 0.004(4)
C7 0.014(4) 0.035(7) 0.011(4) 0.010(4) 0.001(3) -0.001(4)
C8 0.017(4) 0.018(6) 0.015(4) 0.006(4) 0.011(4) 0.003(4)
C9 0.030(3) 0.049(5) 0.014(3) 0.005(3) 0.006(2) 0.028(3)
C10 0.027(3) 0.017(3) 0.027(3) 0.009(3) -0.002(2) 0.008(2)
C11 0.060(4) 0.038(4) 0.045(3) 0.020(3) 0.014(3) -0.007(3)
C12 0.026(4) 0.027(7) 0.028(5) 0.008(5) 0.007(4) 0.009(4)
C13 0.018(2) 0.018(2) 0.018(2) 0.0060(11) 0.0073(12) 0.0037(10)
C14 0.015(4) 0.018(6) 0.023(5) 0.009(4) 0.006(4) 0.006(4)
C15 0.016(4) 0.022(5) 0.017(4) 0.006(4) 0.012(3) 0.006(4)
C16 0.012(3) 0.032(4) 0.011(3) 0.009(2) 0.001(2) 0.000(2)
C17 0.029(5) 0.025(5) 0.012(4) 0.004(4) 0.011(4) 0.003(4)
C18 0.012(4) 0.023(5) 0.027(5) 0.009(4) 0.007(4) 0.010(4)
C19 0.024(4) 0.020(6) 0.016(4) 0.009(4) 0.009(4) 0.016(4)
C20 0.021(5) 0.020(6) 0.015(4) 0.008(4) -0.001(4) 0.001(4)
C21 0.022(2) 0.023(2) 0.022(2) 0.0072(11) 0.0074(12) 0.0053(10)
C22 0.025(3) 0.020(3) 0.034(3) 0.006(3) 0.007(2) 0.007(2)
C23 0.040(3) 0.039(4) 0.033(3) 0.000(3) 0.012(2) 0.026(3)
C24 0.019(4) 0.026(6) 0.024(5) 0.010(5) -0.003(3) 0.005(4)
O19 0.034(3) 0.035(3) 0.086(4) 0.015(3) 0.007(2) 0.021(2)
O1 0.018(3) 0.031(4) 0.011(3) 0.008(3) 0.005(2) 0.003(3)
O2 0.016(3) 0.043(4) 0.018(3) 0.011(3) 0.009(2) 0.016(3)
O3 0.023(3) 0.040(4) 0.019(3) 0.020(3) 0.011(3) 0.022(3)
O4 0.025(3) 0.046(5) 0.021(3) 0.022(3) 0.013(3) 0.017(3)
O5 0.021(2) 0.025(3) 0.015(2) 0.005(2) -0.0034(18) 0.009(2)
O6 0.018(3) 0.018(4) 0.022(3) 0.008(3) 0.005(3) 0.011(3)
O7 0.042(3) 0.041(4) 0.071(4) -0.002(3) -0.014(3) 0.031(3)
O8 0.015(3) 0.043(5) 0.012(3) 0.008(3) 0.006(2) 0.004(3)
O9 0.021(3) 0.045(4) 0.016(3) 0.015(3) 0.008(2) 0.015(3)
O10 0.027(3) 0.042(4) 0.028(3) 0.022(3) 0.017(3) 0.016(3)
O11 0.029(3) 0.035(4) 0.015(3) 0.011(3) 0.014(3) 0.013(3)
O12 0.026(3) 0.020(3) 0.025(3) 0.010(2) 0.004(2) 0.012(2)
O13 0.024(3) 0.023(4) 0.019(3) 0.004(3) 0.002(3) 0.003(3)
O14 0.054(3) 0.023(3) 0.039(3) 0.007(2) -0.010(2) 0.023(3)
O15 0.017(3) 0.014(4) 0.014(3) 0.001(3) 0.004(2) -0.001(3)
O16 0.022(3) 0.022(4) 0.021(3) 0.014(3) 0.013(3) 0.009(3)
O17 0.044(4) 0.046(5) 0.037(4) 0.019(4) 0.015(3) 0.026(4)
O18 0.038(4) 0.046(5) 0.031(4) 0.009(3) 0.020(3) 0.021(3)
Zn1 0.0182(5) 0.0252(7) 0.0128(5) 0.0077(5) 0.0073(4) 0.0110(5)
Zn2 0.0149(5) 0.0303(8) 0.0147(5) 0.0102(5) 0.0076(4) 0.0082(5)
Zn3 0.0185(5) 0.0261(7) 0.0144(5) 0.0086(5) 0.0071(4) 0.0117(5)
Zn4 0.0171(5) 0.0276(8) 0.0123(5) 0.0086(5) 0.0070(4) 0.0083(5)

loop_
_atom_type_symbol
_atom_type_description
_atom_type_scat_dispersion_real
_atom_type_scat_dispersion_imag
_atom_type_scat_source
C C 0.0033 0.0016 'International Tables Vol C Tables 4.2.6.8 and 6.1.1.4'
H H 0.0000 0.0000 'International Tables Vol C Tables 4.2.6.8 and 6.1.1.4'
O O 0.0106 0.0060 'International Tables Vol C Tables 4.2.6.8 and 6.1.1.4'
Zn Zn 0.2839 1.4301 'International Tables Vol C Tables 4.2.6.8 and 6.1.1.4'

loop_
_geom_angle_atom_site_label_1
_geom_angle_atom_site_label_2
_geom_angle_atom_site_label_3
_geom_angle
_geom_angle_site_symmetry_1
_geom_angle_site_symmetry_3
O2 C1 O1 125.6(7) . .
O2 C1 C2 119.2(7) . .
O1 C1 C2 115.2(7) . .
C7 C2 C3 119.7(7) . .
C7 C2 C1 120.8(7) . .
C3 C2 C1 119.6(8) . .
C4 C3 C2 121.6(8) . .
C4 C3 H3 119.2 . .
C2 C3 H3 119.2 . .
C3 C4 C5 116.6(7) . .
C3 C4 C8 124.2(8) . .
C5 C4 C8 118.9(7) . .
C6 C5 C4 122.9(7) . .
C6 C5 H5 118.6 . .
C4 C5 H5 118.6 . .
C5 C6 C7 115.7(8) . .
C5 C6 C9 121.3(7) . .
C7 C6 C9 122.9(7) . .
C2 C7 C6 123.4(8) . .
C2 C7 H7 118.3 . .
C6 C7 H7 118.3 . .
O3 C8 O4 126.2(7) . .
O3 C8 C4 117.1(7) . .
O4 C8 C4 116.8(7) . .
O5 C9 C6 111.9(7) . .
O5 C9 H9A 109.2 . .
C6 C9 H9A 109.2 . .
O5 C9 H9B 109.2 . .
C6 C9 H9B 109.2 . .
H9A C9 H9B 107.9 . .
O5 C10 C12 108.0(6) . .
O5 C10 C11 108.2(5) . .
C12 C10 C11 108.5(5) . .
O5 C10 H10 110.7 . .
C12 C10 H10 110.7 . .
C11 C10 H10 110.7 . .
C10 C11 H11A 109.5 . .
C10 C11 H11B 109.5 . .
H11A C11 H11B 109.5 . .
C10 C11 H11C 109.5 . .
H11A C11 H11C 109.5 . .
H11B C11 H11C 109.5 . .
O7 C12 O6 122.9(9) . .
O7 C12 C10 120.4(9) . .
O6 C12 C10 116.7(8) . .
O9 C13 O8 123.2(7) . .
O9 C13 C14 117.4(8) . .
O8 C13 C14 119.3(8) . .
C15 C14 C19 120.3(7) . .
C15 C14 C13 121.7(8) . .
C19 C14 C13 117.8(7) . .
C14 C15 C16 117.1(8) . .
C14 C15 H15 121.4 . .
C16 C15 H15 121.4 . .
C17 C16 C15 123.4(8) . .
C17 C16 C20 117.7(7) . .
C15 C16 C20 118.6(8) . .
C16 C17 C18 118.9(7) . .
C16 C17 H17 120.5 . .
C18 C17 H17 120.5 . .
C19 C18 C17 121.9(8) . .
C19 C18 C21 121.7(7) . .
C17 C18 C21 116.3(7) . .
C18 C19 C14 118.2(7) . .
C18 C19 H19 120.9 . .
C14 C19 H19 120.9 . .
O11 C20 O10 127.0(8) . .
O11 C20 C16 115.0(8) . .
O10 C20 C16 118.0(8) . .
O12 C21 C18 110.5(7) . .
O12 C21 H21A 109.6 . .
C18 C21 H21A 109.6 . .
O12 C21 H21B 109.6 . .
C18 C21 H21B 109.6 . .
H21A C21 H21B 108.1 . .
O12 C22 C23 115.1(5) . .
O12 C22 C24 108.6(6) . .
C23 C22 C24 108.6(5) . .
O12 C22 H22 108.1 . .
C23 C22 H22 108.1 . .
C24 C22 H22 108.1 . .
C22 C23 H23A 109.5 . .
C22 C23 H23B 109.5 . .
H23A C23 H23B 109.5 . .
C22 C23 H23C 109.5 . .
H23A C23 H23C 109.5 . .
H23B C23 H23C 109.5 . .
O14 C24 O13 126.1(9) . .
O14 C24 C22 117.1(9) . .
O13 C24 C22 116.8(8) . .
H19B O19 H19A 61(8) . .
C1 O1 Zn2 125.2(5) . 1_655
C1 O1 Zn4 133.2(5) . .
Zn2 O1 Zn4 100.2(2) 1_655 .
C1 O2 Zn1 128.0(5) . 1_655
C8 O3 Zn3 135.1(6) . 1_656
C8 O4 Zn2 134.6(6) . 1_656
C10 O5 C9 118.0(7) . .
C10 O5 Zn1 114.9(4) . .
C9 O5 Zn1 120.3(6) . .
C12 O6 Zn2 134.7(5) . .
C12 O6 Zn1 120.9(5) . .
Zn2 O6 Zn1 96.0(3) . .
C13 O8 Zn4 127.3(5) . 1_455
C13 O8 Zn2 128.4(5) . .
Zn4 O8 Zn2 101.4(2) 1_455 .
C13 O9 Zn3 130.7(5) . 1_455
C20 O10 Zn1 133.9(6) . 1_454
C20 O11 Zn4 135.8(6) . 1_454
C21 O12 C22 110.4(6) . .
C21 O12 Zn3 128.0(5) . .
C22 O12 Zn3 114.0(4) . .
C24 O13 Zn3 126.4(5) . .
C24 O13 Zn4 126.6(6) . .
Zn3 O13 Zn4 95.3(3) . .
Zn3 O15 Zn2 119.9(3) . .
Zn3 O15 Zn1 97.2(2) . .
Zn2 O15 Zn1 97.1(3) . .
Zn3 O15 H15A 110(8) . .
Zn2 O15 H15A 117(7) . .
Zn1 O15 H15A 112(7) . .
Zn1 O16 Zn4 118.6(3) . .
Zn1 O16 Zn3 96.2(2) . .
Zn4 O16 Zn3 97.6(3) . .
Zn1 O16 H16A 116(5) . .
Zn4 O16 H16A 108(5) . .
Zn3 O16 H16A 119(5) . .
Zn4 O17 H17A 109.5 . .
Zn4 O17 H17B 99(4) . .
H17A O17 H17B 118.2 . .
Zn2 O18 H18B 109.5 . .
Zn2 O18 H18A 141(3) . .
H18B O18 H18A 105.9 . .
O10 Zn1 O16 100.8(2) 1_656 .
O10 Zn1 O15 112.0(3) 1_656 .
O16 Zn1 O15 83.4(2) . .
O10 Zn1 O2 78.6(2) 1_656 1_455
O16 Zn1 O2 176.3(3) . 1_455
O15 Zn1 O2 100.2(2) . 1_455
O10 Zn1 O6 160.5(2) 1_656 .
O16 Zn1 O6 97.0(2) . .
O15 Zn1 O6 78.0(2) . .
O2 Zn1 O6 83.2(2) 1_455 .
O10 Zn1 O5 99.4(2) 1_656 .
O16 Zn1 O5 91.9(2) . .
O15 Zn1 O5 148.6(2) . .
O2 Zn1 O5 84.7(2) 1_455 .
O6 Zn1 O5 71.7(2) . .
O4 Zn2 O15 100.7(2) 1_454 .
O4 Zn2 O6 94.5(3) 1_454 .
O15 Zn2 O6 79.4(2) . .
O4 Zn2 O1 166.5(3) 1_454 1_455
O15 Zn2 O1 92.5(2) . 1_455
O6 Zn2 O1 90.8(2) . 1_455
O4 Zn2 O8 95.2(2) 1_454 .
O15 Zn2 O8 101.7(3) . .
O6 Zn2 O8 169.8(2) . .
O1 Zn2 O8 79.1(2) 1_455 .
O4 Zn2 O18 86.0(3) 1_454 .
O15 Zn2 O18 169.3(3) . .
O6 Zn2 O18 91.8(3) . .
O1 Zn2 O18 81.3(2) 1_455 .
O8 Zn2 O18 85.8(3) . .
O3 Zn3 O15 99.3(2) 1_454 .
O3 Zn3 O9 80.5(2) 1_454 1_655
O15 Zn3 O9 179.8(3) . 1_655
O3 Zn3 O13 164.6(2) 1_454 .
O15 Zn3 O13 94.8(2) . .
O9 Zn3 O13 85.4(2) 1_655 .
O3 Zn3 O16 109.1(3) 1_454 .
O15 Zn3 O16 83.1(2) . .
O9 Zn3 O16 97.0(2) 1_655 .
O13 Zn3 O16 78.7(2) . .
O3 Zn3 O12 100.6(2) 1_454 .
O15 Zn3 O12 98.2(2) . .
O9 Zn3 O12 81.8(2) 1_655 .
O13 Zn3 O12 71.1(2) . .
O16 Zn3 O12 149.7(2) . .
O11 Zn4 O16 100.8(2) 1_656 .
O11 Zn4 O8 166.1(3) 1_656 1_655
O16 Zn4 O8 92.4(2) . 1_655
O11 Zn4 O1 93.4(2) 1_656 .
O16 Zn4 O1 102.3(3) . .
O8 Zn4 O1 79.3(2) 1_655 .
O11 Zn4 O13 96.0(2) 1_656 .
O16 Zn4 O13 79.1(3) . .
O8 Zn4 O13 90.9(2) 1_655 .
O1 Zn4 O13 170.1(2) . .
O11 Zn4 O17 85.7(3) 1_656 .
O16 Zn4 O17 168.9(3) . .
O8 Zn4 O17 82.1(3) 1_655 .
O1 Zn4 O17 86.1(3) . .
O13 Zn4 O17 91.4(3) . .
H20B O20 H20A 76(9) . .

loop_
_geom_bond_atom_site_label_1
_geom_bond_atom_site_label_2
_geom_bond_distance
_geom_bond_site_symmetry_2
C1 O2 1.237(10) .
C1 O1 1.277(9) .
C1 C2 1.514(11) .
C2 C7 1.335(12) .
C2 C3 1.412(11) .
C3 C4 1.365(11) .
C3 H3 0.9300 .
C4 C5 1.445(10) .
C4 C8 1.473(11) .
C5 C6 1.393(10) .
C5 H5 0.9300 .
C6 C7 1.412(11) .
C6 C9 1.451(11) .
C7 H7 0.9300 .
C8 O3 1.248(10) .
C8 O4 1.259(10) .
C9 O5 1.439(9) .
C9 H9A 0.9700 .
C9 H9B 0.9700 .
C10 O5 1.422(8) .
C10 C12 1.494(11) .
C10 C11 1.538(7) .
C10 H10 0.9800 .
C11 H11A 0.9600 .
C11 H11B 0.9600 .
C11 H11C 0.9600 .
C12 O7 1.256(11) .
C12 O6 1.285(11) .
C13 O9 1.247(10) .
C13 O8 1.283(10) .
C13 C14 1.469(11) .
C14 C15 1.380(11) .
C14 C19 1.442(11) .
C15 C16 1.411(11) .
C15 H15 0.9300 .
C16 C17 1.328(11) .
C16 C20 1.544(11) .
C17 C18 1.391(11) .
C17 H17 0.9300 .
C18 C19 1.358(11) .
C18 C21 1.556(12) .
C19 H19 0.9300 .
C20 O11 1.229(10) .
C20 O10 1.273(11) .
C21 O12 1.411(9) .
C21 H21A 0.9700 .
C21 H21B 0.9700 .
C22 O12 1.455(8) .
C22 C23 1.513(7) .
C22 C24 1.553(10) .
C22 H22 0.9800 .
C23 H23A 0.9600 .
C23 H23B 0.9600 .
C23 H23C 0.9600 .
C24 O14 1.217(11) .
C24 O13 1.258(11) .
O19 H19B 0.85(2) .
O19 H19A 0.86(2) .
O1 Zn2 2.119(5) 1_655
O1 Zn4 2.147(6) .
O2 Zn1 2.119(5) 1_655
O3 Zn3 2.030(6) 1_656
O4 Zn2 1.984(5) 1_656
O5 Zn1 2.315(6) .
O6 Zn2 2.084(6) .
O6 Zn1 2.126(6) .
O8 Zn4 2.096(5) 1_455
O8 Zn2 2.134(6) .
O9 Zn3 2.087(6) 1_455
O10 Zn1 2.008(6) 1_454
O11 Zn4 1.978(5) 1_454
O12 Zn3 2.357(6) .
O13 Zn3 2.106(7) .
O13 Zn4 2.149(6) .
O15 Zn3 2.044(6) .
O15 Zn2 2.077(7) .
O15 Zn1 2.098(6) .
O15 H15A 0.67(8) .
O16 Zn1 2.054(6) .
O16 Zn4 2.059(6) .
O16 Zn3 2.121(6) .
O16 H16A 0.85(7) .
O17 Zn4 2.180(7) .
O17 H17A 0.8200 .
O17 H17B 0.865(19) .
O18 Zn2 2.163(7) .
O18 H18B 0.8200 .
O18 H18A 0.823(19) .
Zn1 O10 2.008(6) 1_656
Zn1 O2 2.119(5) 1_455
Zn2 O4 1.984(5) 1_454
Zn2 O1 2.119(5) 1_455
Zn3 O3 2.030(6) 1_454
Zn3 O9 2.087(6) 1_655
Zn4 O11 1.978(5) 1_656
Zn4 O8 2.096(5) 1_655
O20 H20B 0.87(2) .
O20 H20A 0.85(2) .

loop_
_geom_hbond_atom_site_label_D
_geom_hbond_atom_site_label_H
_geom_hbond_atom_site_label_A
_geom_hbond_distance_DH
_geom_hbond_distance_HA
_geom_hbond_distance_DA
_geom_hbond_angle_DHA
_geom_hbond_site_symmetry_A
O17 H17A O19 0.82 2.02 2.835(10) 172.4 1_545
O18 H18B O20 0.82 2.16 2.772(10) 131.5 1_455
O16 H16A O18 0.85(7) 2.54(6) 3.266(9) 144(7) 1_655
O19 H19A O10 0.86(2) 2.30(3) 3.139(10) 164(8) 1_766
O20 H20B O14 0.87(2) 1.98(4) 2.787(12) 156(7) 1_565
